data_4064512
loop_
_publ_author_name
'Wicker, Benjamin F.'
'Scott, Jennifer'
'Fout, Alison R.'
'Pink, Maren'
'Mindiola, Daniel J.'

_publ_section_title
;
 Atom-Economical Route to Substituted Pyridines via a Scandium Imide
;
_journal_issue 9
_journal_name_full Organometallics
_journal_page_first 2453
_journal_paper_doi 10.1021/om2001537
_journal_volume 30
_journal_year 2011
_chemical_formula_moiety 'C52 H71 N4 P2 Sc, C5 H12'
_chemical_formula_sum 'C57 H83 N4 P2 Sc'
_chemical_formula_weight 931.17
_space_group_IT_number 2
_symmetry_cell_setting triclinic
_symmetry_Int_Tables_number 2
_symmetry_space_group_name_Hall '-P 1'
_symmetry_space_group_name_H-M 'P -1'
_atom_sites_solution_hydrogens geom
_atom_sites_solution_primary direct
_atom_sites_solution_secondary difmap
_audit_creation_method SHELXL-97
_cell_angle_alpha 104.763(3)
_cell_angle_beta 101.279(2)
_cell_angle_gamma 95.942(2)
_cell_formula_units_Z 2
_cell_length_a 10.6222(12)
_cell_length_b 15.5318(18)
_cell_length_c 17.776(2)
_cell_measurement_reflns_used 2054
_cell_measurement_temperature 150(2)
_cell_measurement_theta_max 29.13
_cell_measurement_theta_min 1.22
_cell_volume 2744.5(5)
_computing_cell_refinement 'Bruker APEX 2 (2009)'
_computing_data_collection 'Bruker APEX 2 (2009)'
_computing_data_reduction 'Bruker APEX 2 (2009)'
_computing_molecular_graphics 'Diamond 3.2d (2010)'
_computing_publication_material 'WinGX (2005)'
_computing_structure_refinement 'SHELXL-97 (Sheldrick, 2008)'
_computing_structure_solution 'SHELXS-97 (Sheldrick, 2008)'
_diffrn_ambient_temperature 150(2)
_diffrn_detector_area_resol_mean 83.33
_diffrn_measured_fraction_theta_full 0.987
_diffrn_measured_fraction_theta_max 0.987
_diffrn_measurement_device_type kappa
_diffrn_measurement_method 'phi and omega scans'
_diffrn_radiation_monochromator graphite
_diffrn_radiation_probe x-ray
_diffrn_radiation_type MoK\a
_diffrn_radiation_wavelength 0.71073
_diffrn_reflns_av_R_equivalents 0.0344
_diffrn_reflns_av_sigmaI/netI 0.0413
_diffrn_reflns_limit_h_max 14
_diffrn_reflns_limit_h_min -14
_diffrn_reflns_limit_k_max 21
_diffrn_reflns_limit_k_min -21
_diffrn_reflns_limit_l_max 24
_diffrn_reflns_limit_l_min -24
_diffrn_reflns_number 49222
_diffrn_reflns_theta_full 29.13
_diffrn_reflns_theta_max 29.13
_diffrn_reflns_theta_min 1.22
_diffrn_source 'fine-focus sealed tube'
_diffrn_source_type 'Bruker APEX II Kappa Duo'
_exptl_absorpt_coefficient_mu 0.231
_exptl_absorpt_correction_T_max 0.9773
_exptl_absorpt_correction_T_min 0.9662
_exptl_absorpt_correction_type multi-scan
_exptl_absorpt_process_details 'SADABS (R. Blessing, 1995)'
_exptl_crystal_colour red
_exptl_crystal_density_diffrn 1.127
_exptl_crystal_density_method 'not measured'
_exptl_crystal_description block
_exptl_crystal_F_000 1008
_exptl_crystal_size_max 0.15
_exptl_crystal_size_mid 0.10
_exptl_crystal_size_min 0.10
_refine_diff_density_max 0.961
_refine_diff_density_min -0.498
_refine_diff_density_rms 0.058
_refine_ls_extinction_method none
_refine_ls_goodness_of_fit_ref 1.014
_refine_ls_hydrogen_treatment constr
_refine_ls_matrix_type full
_refine_ls_number_parameters 604
_refine_ls_number_reflns 14601
_refine_ls_number_restraints 4
_refine_ls_restrained_S_all 1.024
_refine_ls_R_factor_all 0.0753
_refine_ls_R_factor_gt 0.0514
_refine_ls_shift/su_max 0.003
_refine_ls_shift/su_mean 0.000
_refine_ls_structure_factor_coef Fsqd
_refine_ls_weighting_details 'calc w=1/[\s^2^(Fo^2^)+(0.0725P)^2^+1.2691P] where P=(Fo^2^+2Fc^2^)/3'
_refine_ls_weighting_scheme calc
_refine_ls_wR_factor_gt 0.1313
_refine_ls_wR_factor_ref 0.1459
_reflns_number_gt 10749
_reflns_number_total 14601
_reflns_threshold_expression >2sigma(I)
_cod_data_source_file om2001537_si_003.cif
_cod_data_source_block 3b
_cod_original_cell_volume 2744.6(5)
_cod_database_code 4064512

loop_
_symmetry_equiv_pos_as_xyz
'x, y, z'
'-x, -y, -z'

loop_
_atom_site_label
_atom_site_type_symbol
_atom_site_fract_x
_atom_site_fract_y
_atom_site_fract_z
_atom_site_U_iso_or_equiv
_atom_site_adp_type
_atom_site_occupancy
_atom_site_symmetry_multiplicity
_atom_site_calc_flag
_atom_site_refinement_flags
_atom_site_disorder_assembly
_atom_site_disorder_group
Sc1 Sc 0.01558(3) 0.78855(2) 0.20807(2) 0.02433(9) Uani 1 1 d . . .
P1 P 0.04365(4) 0.96839(3) 0.21818(3) 0.02375(10) Uani 1 1 d . . .
P2 P 0.14048(4) 0.65917(3) 0.25609(3) 0.02838(11) Uani 1 1 d . . .
N1 N 0.22142(13) 0.84368(10) 0.25268(9) 0.0255(3) Uani 1 1 d . . .
N2 N 0.00748(14) 0.74677(11) 0.08782(9) 0.0306(3) Uani 1 1 d . . .
H2 H 0.0855 0.7331 0.0863 0.037 Uiso 1 1 calc R . .
N3 N -0.06267(14) 0.79521(11) 0.31743(9) 0.0284(3) Uani 1 1 d . . .
N4 N 0.03416(17) 0.80174(12) 0.52307(10) 0.0352(4) Uani 1 1 d . . .
C1 C 0.07011(19) 1.05774(13) 0.31411(11) 0.0316(4) Uani 1 1 d . . .
H1 H -0.0172 1.0625 0.3266 0.038 Uiso 1 1 calc R . .
C2 C 0.1520(2) 1.03000(15) 0.38144(12) 0.0406(5) Uani 1 1 d . . .
H2A H 0.1564 1.0743 0.4326 0.061 Uiso 1 1 calc R . .
H2B H 0.2400 1.0272 0.3728 0.061 Uiso 1 1 calc R . .
H2C H 0.1125 0.9705 0.3824 0.061 Uiso 1 1 calc R . .
C3 C 0.1267(3) 1.15103(15) 0.31152(14) 0.0449(5) Uani 1 1 d . . .
H3A H 0.1358 1.1947 0.3637 0.067 Uiso 1 1 calc R . .
H3B H 0.0685 1.1692 0.2704 0.067 Uiso 1 1 calc R . .
H3C H 0.2123 1.1491 0.2988 0.067 Uiso 1 1 calc R . .
C4 C -0.05931(16) 1.01262(13) 0.14551(11) 0.0280(4) Uani 1 1 d . . .
H4 H -0.0145 1.0727 0.1459 0.034 Uiso 1 1 calc R . .
C5 C -0.0855(2) 0.94833(15) 0.06175(12) 0.0364(4) Uani 1 1 d . . .
H5A H -0.1348 0.9751 0.0235 0.055 Uiso 1 1 calc R . .
H5B H -0.1358 0.8911 0.0601 0.055 Uiso 1 1 calc R . .
H5C H -0.0026 0.9374 0.0477 0.055 Uiso 1 1 calc R . .
C6 C -0.1879(2) 1.02416(18) 0.17187(15) 0.0450(6) Uani 1 1 d . . .
H6A H -0.2510 1.0361 0.1291 0.068 Uiso 1 1 calc R . .
H6B H -0.1719 1.0748 0.2203 0.068 Uiso 1 1 calc R . .
H6C H -0.2224 0.9688 0.1829 0.068 Uiso 1 1 calc R . .
C7 C 0.20239(16) 0.96892(12) 0.19374(10) 0.0246(3) Uani 1 1 d . . .
C8 C 0.25101(17) 1.02482(14) 0.15192(11) 0.0291(4) Uani 1 1 d . . .
H8 H 0.2011 1.0677 0.1372 0.035 Uiso 1 1 calc R . .
C9 C 0.37025(18) 1.01937(15) 0.13135(12) 0.0353(4) Uani 1 1 d . . .
C10 C 0.4199(2) 1.07912(19) 0.08464(15) 0.0466(6) Uani 1 1 d . . .
H10A H 0.3756 1.1319 0.0903 0.070 Uiso 1 1 calc R . .
H10B H 0.4023 1.0452 0.0281 0.070 Uiso 1 1 calc R . .
H10C H 0.5138 1.0989 0.1054 0.070 Uiso 1 1 calc R . .
C11 C 0.44157(18) 0.95572(16) 0.15440(13) 0.0376(5) Uani 1 1 d . . .
H11 H 0.5231 0.9503 0.1407 0.045 Uiso 1 1 calc R . .
C12 C 0.39640(17) 0.90053(14) 0.19654(12) 0.0326(4) Uani 1 1 d . . .
H12 H 0.4483 0.8590 0.2122 0.039 Uiso 1 1 calc R . .
C13 C 0.27533(16) 0.90465(13) 0.21672(10) 0.0258(4) Uani 1 1 d . . .
C14 C 0.30008(16) 0.82370(12) 0.31667(11) 0.0253(4) Uani 1 1 d . . .
C15 C 0.40241(17) 0.88685(13) 0.37280(11) 0.0294(4) Uani 1 1 d . . .
H15 H 0.4259 0.9437 0.3643 0.035 Uiso 1 1 calc R . .
C16 C 0.46905(18) 0.86731(14) 0.43988(11) 0.0316(4) Uani 1 1 d . . .
H16 H 0.5366 0.9117 0.4768 0.038 Uiso 1 1 calc R . .
C17 C 0.44031(18) 0.78480(14) 0.45501(11) 0.0317(4) Uani 1 1 d . . .
C18 C 0.5145(2) 0.76397(17) 0.52812(13) 0.0434(5) Uani 1 1 d . . .
H18A H 0.4558 0.7255 0.5468 0.065 Uiso 1 1 calc R . .
H18B H 0.5499 0.8203 0.5705 0.065 Uiso 1 1 calc R . .
H18C H 0.5859 0.7325 0.5145 0.065 Uiso 1 1 calc R . .
C19 C 0.34194(18) 0.72145(14) 0.39906(12) 0.0307(4) Uani 1 1 d . . .
H19 H 0.3211 0.6643 0.4077 0.037 Uiso 1 1 calc R . .
C20 C 0.27241(16) 0.73871(12) 0.33039(11) 0.0264(4) Uani 1 1 d . . .
C21 C 0.2208(2) 0.58629(14) 0.18679(13) 0.0369(4) Uani 1 1 d . . .
H21 H 0.2664 0.5467 0.2155 0.044 Uiso 1 1 calc R . .
C22 C 0.3217(2) 0.64210(16) 0.16063(14) 0.0415(5) Uani 1 1 d . . .
H22A H 0.3616 0.6018 0.1236 0.062 Uiso 1 1 calc R . .
H22B H 0.3889 0.6774 0.2076 0.062 Uiso 1 1 calc R . .
H22C H 0.2793 0.6830 0.1339 0.062 Uiso 1 1 calc R . .
C23 C 0.1165(2) 0.52573(16) 0.11507(15) 0.0496(6) Uani 1 1 d . . .
H23A H 0.1580 0.4854 0.0791 0.074 Uiso 1 1 calc R . .
H23B H 0.0699 0.5634 0.0863 0.074 Uiso 1 1 calc R . .
H23C H 0.0548 0.4898 0.1341 0.074 Uiso 1 1 calc R . .
C24 C 0.0702(2) 0.58676(15) 0.31174(14) 0.0398(5) Uani 1 1 d . . .
H24 H 0.0792 0.6259 0.3673 0.048 Uiso 1 1 calc R . .
C25 C -0.0760(2) 0.55551(17) 0.27571(18) 0.0525(6) Uani 1 1 d . . .
H25A H -0.1132 0.5228 0.3087 0.079 Uiso 1 1 calc R . .
H25B H -0.0893 0.5156 0.2214 0.079 Uiso 1 1 calc R . .
H25C H -0.1188 0.6081 0.2740 0.079 Uiso 1 1 calc R . .
C26 C 0.1371(2) 0.50583(17) 0.31938(17) 0.0519(6) Uani 1 1 d . . .
H26A H 0.1010 0.4772 0.3554 0.078 Uiso 1 1 calc R . .
H26B H 0.2307 0.5262 0.3411 0.078 Uiso 1 1 calc R . .
H26C H 0.1224 0.4622 0.2666 0.078 Uiso 1 1 calc R . .
C27 C -0.05352(17) 0.72807(12) 0.00709(11) 0.0280(4) Uani 1 1 d . . .
C28 C -0.19169(18) 0.71100(13) -0.01617(11) 0.0305(4) Uani 1 1 d . . .
C29 C -0.25251(19) 0.69990(15) -0.09564(12) 0.0363(4) Uani 1 1 d . . .
H29 H -0.3448 0.6895 -0.1110 0.044 Uiso 1 1 calc R . .
C30 C -0.1823(2) 0.70359(16) -0.15269(13) 0.0413(5) Uani 1 1 d . . .
H30 H -0.2257 0.6970 -0.2064 0.050 Uiso 1 1 calc R . .
C31 C -0.0480(2) 0.71697(15) -0.13083(13) 0.0383(5) Uani 1 1 d . . .
H31 H 0.0002 0.7184 -0.1704 0.046 Uiso 1 1 calc R . .
C32 C 0.01842(18) 0.72837(13) -0.05246(12) 0.0315(4) Uani 1 1 d . B .
C33 C -0.26942(18) 0.70438(15) 0.04560(12) 0.0348(4) Uani 1 1 d . . .
H33 H -0.2238 0.7515 0.0962 0.042 Uiso 1 1 calc R . .
C34 C -0.4089(2) 0.7230(2) 0.02464(16) 0.0548(7) Uani 1 1 d . . .
H34A H -0.4077 0.7808 0.0117 0.082 Uiso 1 1 calc R . .
H34B H -0.4485 0.7257 0.0704 0.082 Uiso 1 1 calc R . .
H34C H -0.4597 0.6746 -0.0216 0.082 Uiso 1 1 calc R . .
C35 C -0.2689(3) 0.61322(17) 0.06333(16) 0.0518(6) Uani 1 1 d . . .
H35A H -0.1791 0.6024 0.0768 0.078 Uiso 1 1 calc R . .
H35B H -0.3181 0.5654 0.0161 0.078 Uiso 1 1 calc R . .
H35C H -0.3093 0.6134 0.1084 0.078 Uiso 1 1 calc R . .
C36 C 0.16641(19) 0.73886(15) -0.03263(13) 0.0371(4) Uani 1 1 d . . .
H36 H 0.1935 0.7618 0.0270 0.044 Uiso 1 1 calc R A 1
C37A C 0.2112(3) 0.6503(3) -0.0530(4) 0.0721(14) Uani 0.700(4) 1 d P B 1
H37A H 0.1917 0.6252 -0.1112 0.108 Uiso 0.700(4) 1 calc PR B 1
H37B H 0.1662 0.6089 -0.0298 0.108 Uiso 0.700(4) 1 calc PR B 1
H37C H 0.3052 0.6582 -0.0314 0.108 Uiso 0.700(4) 1 calc PR B 1
C38A C 0.2327(4) 0.8105(3) -0.0629(3) 0.0601(11) Uani 0.700(4) 1 d P B 1
H38A H 0.2010 0.8675 -0.0447 0.090 Uiso 0.700(4) 1 calc PR B 1
H38B H 0.2128 0.7911 -0.1215 0.090 Uiso 0.700(4) 1 calc PR B 1
H38C H 0.3270 0.8191 -0.0421 0.090 Uiso 0.700(4) 1 calc PR B 1
C37B C 0.2156(8) 0.6777(7) -0.1077(8) 0.0721(14) Uani 0.300(4) 1 d P B 2
H37D H 0.2092 0.7076 -0.1503 0.108 Uiso 0.300(4) 1 calc PR B 2
H37E H 0.1608 0.6181 -0.1281 0.108 Uiso 0.300(4) 1 calc PR B 2
H37F H 0.3062 0.6706 -0.0895 0.108 Uiso 0.300(4) 1 calc PR B 2
C38B C 0.2251(10) 0.8307(8) -0.0161(7) 0.0601(11) Uani 0.300(4) 1 d P B 2
H38D H 0.3200 0.8348 -0.0047 0.090 Uiso 0.300(4) 1 calc PR B 2
H38E H 0.1998 0.8675 0.0304 0.090 Uiso 0.300(4) 1 calc PR B 2
H38F H 0.1958 0.8526 -0.0625 0.090 Uiso 0.300(4) 1 calc PR B 2
C39 C -0.16372(18) 0.78087(14) 0.25347(12) 0.0321(4) Uani 1 1 d . . .
C40 C -0.29039(19) 0.76542(15) 0.26540(13) 0.0381(5) Uani 1 1 d . . .
H40 H -0.3631 0.7565 0.2219 0.046 Uiso 1 1 calc R . .
C41 C -0.3103(2) 0.76306(15) 0.33888(14) 0.0408(5) Uani 1 1 d . . .
H41 H -0.3962 0.7517 0.3460 0.049 Uiso 1 1 calc R . .
C42 C -0.2042(2) 0.77743(14) 0.40277(13) 0.0373(5) Uani 1 1 d . . .
H42 H -0.2165 0.7761 0.4540 0.045 Uiso 1 1 calc R . .
C43 C -0.08011(18) 0.79372(13) 0.39055(12) 0.0302(4) Uani 1 1 d . . .
C44 C 0.03886(19) 0.80727(13) 0.45328(12) 0.0322(4) Uani 1 1 d . . .
H44 H 0.1210 0.8204 0.4416 0.039 Uiso 1 1 calc R . .
C45 C 0.1525(2) 0.81426(15) 0.58158(12) 0.0354(4) Uani 1 1 d . . .
C46 C 0.1717(2) 0.74435(17) 0.61696(15) 0.0467(5) Uani 1 1 d . . .
C47 C 0.2831(3) 0.7556(2) 0.67715(16) 0.0571(7) Uani 1 1 d . . .
H47 H 0.2978 0.7086 0.7015 0.069 Uiso 1 1 calc R . .
C48 C 0.3721(3) 0.8341(2) 0.70169(15) 0.0573(7) Uani 1 1 d . . .
H48 H 0.4482 0.8408 0.7424 0.069 Uiso 1 1 calc R . .
C49 C 0.3510(2) 0.90271(19) 0.66737(14) 0.0501(6) Uani 1 1 d . . .
H49 H 0.4126 0.9567 0.6851 0.060 Uiso 1 1 calc R . .
C50 C 0.2413(2) 0.89479(16) 0.60721(13) 0.0397(5) Uani 1 1 d . . .
C51 C 0.0739(3) 0.6589(2) 0.5893(2) 0.0699(9) Uani 1 1 d . . .
H51A H -0.0133 0.6739 0.5901 0.105 Uiso 1 1 calc R . .
H51B H 0.0951 0.6211 0.6251 0.105 Uiso 1 1 calc R . .
H51C H 0.0761 0.6260 0.5348 0.105 Uiso 1 1 calc R . .
C52 C 0.2205(3) 0.97374(17) 0.57437(15) 0.0518(6) Uani 1 1 d . . .
H52A H 0.2688 1.0294 0.6138 0.078 Uiso 1 1 calc R . .
H52B H 0.1276 0.9778 0.5630 0.078 Uiso 1 1 calc R . .
H52C H 0.2516 0.9654 0.5250 0.078 Uiso 1 1 calc R . .
C61 C 0.4414(4) 0.5163(3) 0.7945(3) 0.0975(12) Uani 1 1 d D . .
H61A H 0.3763 0.5526 0.8114 0.146 Uiso 1 1 calc R . .
H61B H 0.5184 0.5292 0.8387 0.146 Uiso 1 1 calc R . .
H61C H 0.4047 0.4521 0.7795 0.146 Uiso 1 1 calc R . .
C62 C 0.4782(8) 0.5387(8) 0.7257(5) 0.259(6) Uani 1 1 d D . .
H62A H 0.5006 0.6052 0.7411 0.311 Uiso 1 1 calc R . .
H62B H 0.5602 0.5149 0.7212 0.311 Uiso 1 1 calc R . .
C63 C 0.4026(11) 0.5143(8) 0.6509(5) 0.282(7) Uani 1 1 d D . .
H63A H 0.3233 0.4794 0.6564 0.338 Uiso 1 1 calc R . .
H63B H 0.3768 0.5721 0.6448 0.338 Uiso 1 1 calc R . .
C64 C 0.4116(10) 0.4744(6) 0.5814(5) 0.241(5) Uani 1 1 d D . .
H64A H 0.4424 0.4169 0.5839 0.289 Uiso 1 1 calc R . .
H64B H 0.4814 0.5115 0.5686 0.289 Uiso 1 1 calc R . .
C65 C 0.2954(7) 0.4520(7) 0.5111(5) 0.234(4) Uani 1 1 d D . .
H65A H 0.2152 0.4441 0.5298 0.351 Uiso 1 1 calc R . .
H65B H 0.3012 0.3961 0.4720 0.351 Uiso 1 1 calc R . .
H65C H 0.2945 0.5013 0.4860 0.351 Uiso 1 1 calc R . .

loop_
_atom_site_aniso_label
_atom_site_aniso_U_11
_atom_site_aniso_U_22
_atom_site_aniso_U_33
_atom_site_aniso_U_23
_atom_site_aniso_U_13
_atom_site_aniso_U_12
Sc1 0.01787(15) 0.02613(18) 0.02824(17) 0.00625(13) 0.00569(12) 0.00309(12)
P1 0.0205(2) 0.0267(2) 0.0263(2) 0.00835(18) 0.00873(16) 0.00548(16)
P2 0.0232(2) 0.0244(2) 0.0363(3) 0.00746(19) 0.00568(18) 0.00392(17)
N1 0.0197(6) 0.0272(8) 0.0296(8) 0.0095(6) 0.0040(6) 0.0034(5)
N2 0.0219(7) 0.0356(9) 0.0311(8) 0.0051(7) 0.0028(6) 0.0069(6)
N3 0.0267(7) 0.0264(8) 0.0328(8) 0.0067(6) 0.0100(6) 0.0050(6)
N4 0.0392(9) 0.0336(9) 0.0359(9) 0.0105(7) 0.0145(7) 0.0065(7)
C1 0.0371(10) 0.0303(10) 0.0298(9) 0.0070(8) 0.0132(8) 0.0095(8)
C2 0.0535(13) 0.0363(11) 0.0290(10) 0.0046(9) 0.0062(9) 0.0115(9)
C3 0.0661(15) 0.0294(11) 0.0375(11) 0.0068(9) 0.0129(10) 0.0044(10)
C4 0.0215(8) 0.0323(10) 0.0341(9) 0.0135(8) 0.0087(7) 0.0070(7)
C5 0.0336(10) 0.0400(12) 0.0340(10) 0.0118(9) 0.0009(8) 0.0095(8)
C6 0.0296(10) 0.0656(16) 0.0566(14) 0.0339(12) 0.0190(9) 0.0228(10)
C7 0.0185(7) 0.0297(9) 0.0252(8) 0.0068(7) 0.0054(6) 0.0030(6)
C8 0.0241(8) 0.0370(10) 0.0279(9) 0.0121(8) 0.0062(7) 0.0044(7)
C9 0.0251(9) 0.0513(13) 0.0344(10) 0.0192(9) 0.0095(7) 0.0046(8)
C10 0.0325(10) 0.0703(17) 0.0497(13) 0.0345(12) 0.0160(9) 0.0076(10)
C11 0.0212(8) 0.0572(14) 0.0395(11) 0.0189(10) 0.0120(8) 0.0069(8)
C12 0.0218(8) 0.0417(11) 0.0372(10) 0.0142(9) 0.0075(7) 0.0080(7)
C13 0.0189(7) 0.0307(9) 0.0254(8) 0.0057(7) 0.0037(6) 0.0016(6)
C14 0.0202(7) 0.0289(9) 0.0278(9) 0.0072(7) 0.0077(6) 0.0067(6)
C15 0.0255(8) 0.0289(10) 0.0314(9) 0.0059(8) 0.0051(7) 0.0028(7)
C16 0.0257(8) 0.0364(11) 0.0288(9) 0.0037(8) 0.0044(7) 0.0048(7)
C17 0.0263(8) 0.0434(11) 0.0282(9) 0.0113(8) 0.0081(7) 0.0105(8)
C18 0.0407(11) 0.0574(15) 0.0345(11) 0.0177(10) 0.0061(9) 0.0119(10)
C19 0.0273(8) 0.0334(10) 0.0356(10) 0.0136(8) 0.0107(7) 0.0074(7)
C20 0.0221(8) 0.0271(9) 0.0299(9) 0.0064(7) 0.0076(7) 0.0051(6)
C21 0.0340(10) 0.0315(11) 0.0431(11) 0.0053(9) 0.0078(8) 0.0114(8)
C22 0.0380(11) 0.0441(13) 0.0432(12) 0.0070(10) 0.0155(9) 0.0127(9)
C23 0.0490(13) 0.0361(12) 0.0516(14) -0.0058(10) 0.0087(11) 0.0039(10)
C24 0.0354(10) 0.0344(11) 0.0503(13) 0.0161(10) 0.0086(9) 0.0003(8)
C25 0.0382(12) 0.0439(14) 0.0757(18) 0.0215(13) 0.0123(11) -0.0028(10)
C26 0.0502(13) 0.0422(13) 0.0690(17) 0.0271(12) 0.0130(12) 0.0059(11)
C27 0.0269(8) 0.0233(9) 0.0308(9) 0.0052(7) 0.0033(7) 0.0038(7)
C28 0.0271(9) 0.0300(10) 0.0321(9) 0.0074(8) 0.0037(7) 0.0038(7)
C29 0.0285(9) 0.0389(11) 0.0360(10) 0.0068(9) 0.0003(8) 0.0041(8)
C30 0.0424(11) 0.0467(13) 0.0311(10) 0.0105(9) 0.0004(8) 0.0078(9)
C31 0.0402(11) 0.0417(12) 0.0356(11) 0.0129(9) 0.0115(9) 0.0067(9)
C32 0.0287(9) 0.0292(10) 0.0364(10) 0.0098(8) 0.0064(7) 0.0044(7)
C33 0.0258(9) 0.0410(11) 0.0352(10) 0.0091(9) 0.0050(7) 0.0029(8)
C34 0.0278(10) 0.089(2) 0.0512(14) 0.0236(14) 0.0102(10) 0.0135(11)
C35 0.0567(14) 0.0473(14) 0.0565(15) 0.0156(12) 0.0254(12) 0.0049(11)
C36 0.0302(9) 0.0432(12) 0.0379(11) 0.0116(9) 0.0099(8) 0.0026(8)
C37A 0.0297(14) 0.051(2) 0.126(4) 0.015(2) 0.004(2) 0.0109(14)
C38A 0.0411(16) 0.075(3) 0.074(3) 0.041(3) 0.015(2) -0.0037(16)
C37B 0.0297(14) 0.051(2) 0.126(4) 0.015(2) 0.004(2) 0.0109(14)
C38B 0.0411(16) 0.075(3) 0.074(3) 0.041(3) 0.015(2) -0.0037(16)
C39 0.0258(8) 0.0323(10) 0.0374(10) 0.0070(8) 0.0095(7) 0.0050(7)
C40 0.0249(9) 0.0425(12) 0.0458(12) 0.0081(9) 0.0108(8) 0.0070(8)
C41 0.0276(9) 0.0409(12) 0.0533(13) 0.0061(10) 0.0195(9) 0.0022(8)
C42 0.0387(10) 0.0353(11) 0.0404(11) 0.0066(9) 0.0210(9) 0.0045(8)
C43 0.0320(9) 0.0240(9) 0.0353(10) 0.0051(8) 0.0139(8) 0.0037(7)
C44 0.0352(10) 0.0288(10) 0.0339(10) 0.0060(8) 0.0145(8) 0.0062(8)
C45 0.0397(10) 0.0401(12) 0.0311(10) 0.0110(9) 0.0157(8) 0.0101(9)
C46 0.0513(13) 0.0480(14) 0.0492(13) 0.0210(11) 0.0178(11) 0.0146(11)
C47 0.0615(16) 0.0693(19) 0.0539(15) 0.0302(14) 0.0182(12) 0.0284(14)
C48 0.0476(14) 0.082(2) 0.0412(13) 0.0142(13) 0.0094(11) 0.0162(13)
C49 0.0451(12) 0.0649(17) 0.0357(12) 0.0073(11) 0.0119(10) 0.0004(11)
C50 0.0438(11) 0.0442(12) 0.0319(10) 0.0077(9) 0.0163(9) 0.0044(9)
C51 0.0687(18) 0.0529(17) 0.097(2) 0.0419(17) 0.0137(17) 0.0092(14)
C52 0.0621(15) 0.0424(13) 0.0456(13) 0.0118(11) 0.0098(11) -0.0084(11)
C61 0.072(2) 0.096(3) 0.108(3) 0.017(2) 0.000(2) 0.004(2)
C62 0.163(7) 0.401(15) 0.152(7) 0.100(8) -0.085(6) -0.047(8)
C63 0.378(17) 0.381(17) 0.165(8) 0.081(10) 0.142(10) 0.251(14)
C64 0.307(13) 0.202(8) 0.176(8) -0.018(7) 0.014(9) 0.134(9)
C65 0.157(7) 0.305(12) 0.237(9) 0.084(9) -0.011(7) 0.112(8)

loop_
_atom_type_symbol
_atom_type_description
_atom_type_scat_dispersion_real
_atom_type_scat_dispersion_imag
_atom_type_scat_source
C C 0.0033 0.0016 'International Tables Vol C Tables 4.2.6.8 and 6.1.1.4'
H H 0.0000 0.0000 'International Tables Vol C Tables 4.2.6.8 and 6.1.1.4'
N N 0.0061 0.0033 'International Tables Vol C Tables 4.2.6.8 and 6.1.1.4'
P P 0.1023 0.0942 'International Tables Vol C Tables 4.2.6.8 and 6.1.1.4'
Sc Sc 0.2519 0.3716 'International Tables Vol C Tables 4.2.6.8 and 6.1.1.4'

loop_
_geom_angle_atom_site_label_1
_geom_angle_atom_site_label_2
_geom_angle_atom_site_label_3
_geom_angle
N2 Sc1 N1 99.80(6)
N2 Sc1 C39 120.84(7)
N1 Sc1 C39 139.00(7)
N2 Sc1 N3 154.26(6)
N1 Sc1 N3 105.27(6)
C39 Sc1 N3 35.43(6)
N2 Sc1 P1 95.10(5)
N1 Sc1 P1 72.37(4)
C39 Sc1 P1 97.13(5)
N3 Sc1 P1 97.92(4)
N2 Sc1 P2 99.71(5)
N1 Sc1 P2 71.99(4)
C39 Sc1 P2 103.65(6)
N3 Sc1 P2 82.82(4)
P1 Sc1 P2 143.181(19)
C7 P1 C4 107.07(8)
C7 P1 C1 105.22(8)
C4 P1 C1 104.00(9)
C7 P1 Sc1 92.70(6)
C4 P1 Sc1 121.85(6)
C1 P1 Sc1 122.92(7)
C20 P2 C21 105.28(9)
C20 P2 C24 105.03(9)
C21 P2 C24 106.54(10)
C20 P2 Sc1 95.25(6)
C21 P2 Sc1 119.27(7)
C24 P2 Sc1 122.28(7)
C14 N1 C13 119.10(14)
C14 N1 Sc1 123.08(11)
C13 N1 Sc1 117.78(11)
C27 N2 Sc1 154.08(13)
C27 N2 H2 103.0
Sc1 N2 H2 103.0
C43 N3 C39 122.34(16)
C43 N3 Sc1 165.36(13)
C39 N3 Sc1 71.10(11)
C44 N4 C45 119.27(18)
C2 C1 C3 111.24(18)
C2 C1 P1 110.43(14)
C3 C1 P1 114.23(14)
C2 C1 H1 106.8
C3 C1 H1 106.8
P1 C1 H1 106.8
C1 C2 H2A 109.5
C1 C2 H2B 109.5
H2A C2 H2B 109.5
C1 C2 H2C 109.5
H2A C2 H2C 109.5
H2B C2 H2C 109.5
C1 C3 H3A 109.5
C1 C3 H3B 109.5
H3A C3 H3B 109.5
C1 C3 H3C 109.5
H3A C3 H3C 109.5
H3B C3 H3C 109.5
C5 C4 C6 110.43(17)
C5 C4 P1 110.72(13)
C6 C4 P1 107.66(13)
C5 C4 H4 109.3
C6 C4 H4 109.3
P1 C4 H4 109.3
C4 C5 H5A 109.5
C4 C5 H5B 109.5
H5A C5 H5B 109.5
C4 C5 H5C 109.5
H5A C5 H5C 109.5
H5B C5 H5C 109.5
C4 C6 H6A 109.5
C4 C6 H6B 109.5
H6A C6 H6B 109.5
C4 C6 H6C 109.5
H6A C6 H6C 109.5
H6B C6 H6C 109.5
C8 C7 C13 120.10(16)
C8 C7 P1 124.26(14)
C13 C7 P1 115.57(13)
C9 C8 C7 121.92(18)
C9 C8 H8 119.0
C7 C8 H8 119.0
C8 C9 C11 117.52(18)
C8 C9 C10 121.11(19)
C11 C9 C10 121.36(18)
C9 C10 H10A 109.5
C9 C10 H10B 109.5
H10A C10 H10B 109.5
C9 C10 H10C 109.5
H10A C10 H10C 109.5
H10B C10 H10C 109.5
C12 C11 C9 121.65(18)
C12 C11 H11 119.2
C9 C11 H11 119.2
C11 C12 C13 121.31(18)
C11 C12 H12 119.3
C13 C12 H12 119.3
C12 C13 N1 122.51(17)
C12 C13 C7 117.49(17)
N1 C13 C7 119.82(15)
N1 C14 C15 123.15(17)
N1 C14 C20 119.54(15)
C15 C14 C20 117.17(16)
C16 C15 C14 121.17(18)
C16 C15 H15 119.4
C14 C15 H15 119.4
C15 C16 C17 122.08(18)
C15 C16 H16 119.0
C17 C16 H16 119.0
C19 C17 C16 117.12(17)
C19 C17 C18 121.27(19)
C16 C17 C18 121.59(18)
C17 C18 H18A 109.5
C17 C18 H18B 109.5
H18A C18 H18B 109.5
C17 C18 H18C 109.5
H18A C18 H18C 109.5
H18B C18 H18C 109.5
C17 C19 C20 122.44(18)
C17 C19 H19 118.8
C20 C19 H19 118.8
C19 C20 C14 119.97(17)
C19 C20 P2 124.37(14)
C14 C20 P2 115.63(13)
C22 C21 C23 111.8(2)
C22 C21 P2 111.37(15)
C23 C21 P2 109.02(15)
C22 C21 H21 108.2
C23 C21 H21 108.2
P2 C21 H21 108.2
C21 C22 H22A 109.5
C21 C22 H22B 109.5
H22A C22 H22B 109.5
C21 C22 H22C 109.5
H22A C22 H22C 109.5
H22B C22 H22C 109.5
C21 C23 H23A 109.5
C21 C23 H23B 109.5
H23A C23 H23B 109.5
C21 C23 H23C 109.5
H23A C23 H23C 109.5
H23B C23 H23C 109.5
C26 C24 C25 110.06(19)
C26 C24 P2 115.78(16)
C25 C24 P2 110.43(16)
C26 C24 H24 106.7
C25 C24 H24 106.7
P2 C24 H24 106.7
C24 C25 H25A 109.5
C24 C25 H25B 109.5
H25A C25 H25B 109.5
C24 C25 H25C 109.5
H25A C25 H25C 109.5
H25B C25 H25C 109.5
C24 C26 H26A 109.5
C24 C26 H26B 109.5
H26A C26 H26B 109.5
C24 C26 H26C 109.5
H26A C26 H26C 109.5
H26B C26 H26C 109.5
N2 C27 C28 119.18(17)
N2 C27 C32 121.92(16)
C28 C27 C32 118.87(17)
C29 C28 C27 119.10(18)
C29 C28 C33 121.45(17)
C27 C28 C33 119.45(17)
C30 C29 C28 121.77(19)
C30 C29 H29 119.1
C28 C29 H29 119.1
C29 C30 C31 119.25(19)
C29 C30 H30 120.4
C31 C30 H30 120.4
C30 C31 C32 121.7(2)
C30 C31 H31 119.2
C32 C31 H31 119.2
C31 C32 C27 119.21(18)
C31 C32 C36 119.31(18)
C27 C32 C36 121.47(17)
C28 C33 C35 110.78(18)
C28 C33 C34 114.46(18)
C35 C33 C34 110.49(19)
C28 C33 H33 106.9
C35 C33 H33 106.9
C34 C33 H33 106.9
C33 C34 H34A 109.5
C33 C34 H34B 109.5
H34A C34 H34B 109.5
C33 C34 H34C 109.5
H34A C34 H34C 109.5
H34B C34 H34C 109.5
C33 C35 H35A 109.5
C33 C35 H35B 109.5
H35A C35 H35B 109.5
C33 C35 H35C 109.5
H35A C35 H35C 109.5
H35B C35 H35C 109.5
C38B C36 C37A 135.2(5)
C38B C36 C38A 32.7(5)
C37A C36 C38A 114.7(3)
C38B C36 C32 111.6(5)
C37A C36 C32 111.5(2)
C38A C36 C32 114.0(2)
C38B C36 C37B 108.7(6)
C37A C36 C37B 43.4(4)
C38A C36 C37B 77.9(5)
C32 C36 C37B 110.1(3)
C38B C36 H36 74.7
C37A C36 H36 105.2
C38A C36 H36 105.2
C32 C36 H36 105.2
C37B C36 H36 139.7
C36 C37A H37A 109.5
C36 C37A H37B 109.5
C36 C37A H37C 109.5
C36 C38A H38A 109.5
C36 C38A H38B 109.5
C36 C38A H38C 109.5
C36 C37B H37D 109.5
C36 C37B H37E 109.5
H37D C37B H37E 109.5
C36 C37B H37F 109.5
H37D C37B H37F 109.5
H37E C37B H37F 109.5
C36 C38B H38D 109.5
C36 C38B H38E 109.5
H38D C38B H38E 109.5
C36 C38B H38F 109.5
H38D C38B H38F 109.5
H38E C38B H38F 109.5
N3 C39 C40 117.67(18)
N3 C39 Sc1 73.47(10)
C40 C39 Sc1 167.76(16)
C41 C40 C39 120.97(19)
C41 C40 H40 119.5
C39 C40 H40 119.5
C40 C41 C42 119.59(18)
C40 C41 H41 120.2
C42 C41 H41 120.2
C43 C42 C41 118.91(19)
C43 C42 H42 120.5
C41 C42 H42 120.5
N3 C43 C42 120.51(18)
N3 C43 C44 116.05(16)
C42 C43 C44 123.41(18)
N4 C44 C43 121.42(18)
N4 C44 H44 119.3
C43 C44 H44 119.3
C50 C45 C46 121.0(2)
C50 C45 N4 122.17(19)
C46 C45 N4 116.7(2)
C47 C46 C45 118.6(2)
C47 C46 C51 121.3(2)
C45 C46 C51 120.1(2)
C48 C47 C46 120.7(3)
C48 C47 H47 119.7
C46 C47 H47 119.7
C49 C48 C47 120.1(2)
C49 C48 H48 120.0
C47 C48 H48 120.0
C48 C49 C50 121.4(2)
C48 C49 H49 119.3
C50 C49 H49 119.3
C49 C50 C45 118.2(2)
C49 C50 C52 119.0(2)
C45 C50 C52 122.8(2)
C46 C51 H51A 109.5
C46 C51 H51B 109.5
H51A C51 H51B 109.5
C46 C51 H51C 109.5
H51A C51 H51C 109.5
H51B C51 H51C 109.5
C50 C52 H52A 109.5
C50 C52 H52B 109.5
H52A C52 H52B 109.5
C50 C52 H52C 109.5
H52A C52 H52C 109.5
H52B C52 H52C 109.5
C62 C61 H61A 109.5
C62 C61 H61B 109.5
H61A C61 H61B 109.5
C62 C61 H61C 109.5
H61A C61 H61C 109.5
H61B C61 H61C 109.5
C63 C62 C61 125.1(9)
C63 C62 H62A 106.1
C61 C62 H62A 106.1
C63 C62 H62B 106.1
C61 C62 H62B 106.1
H62A C62 H62B 106.3
C64 C63 C62 137.5(11)
C64 C63 H63A 102.7
C62 C63 H63A 102.7
C64 C63 H63B 102.7
C62 C63 H63B 102.7
H63A C63 H63B 105.0
C63 C64 C65 121.0(10)
C63 C64 H64A 107.1
C65 C64 H64A 107.1
C63 C64 H64B 107.1
C65 C64 H64B 107.1
H64A C64 H64B 106.8
C64 C65 H65A 109.5
C64 C65 H65B 109.5
H65A C65 H65B 109.5
C64 C65 H65C 109.5
H65A C65 H65C 109.5
H65B C65 H65C 109.5

loop_
_geom_bond_atom_site_label_1
_geom_bond_atom_site_label_2
_geom_bond_distance
Sc1 N2 2.0512(17)
Sc1 N1 2.1750(14)
Sc1 C39 2.2127(19)
Sc1 N3 2.2422(16)
Sc1 P1 2.7340(7)
Sc1 P2 2.7404(6)
P1 C7 1.8214(17)
P1 C4 1.8417(18)
P1 C1 1.854(2)
P2 C20 1.8223(18)
P2 C21 1.851(2)
P2 C24 1.866(2)
N1 C14 1.396(2)
N1 C13 1.404(2)
N2 C27 1.396(2)
N2 H2 0.8800
N3 C43 1.354(2)
N3 C39 1.356(2)
N4 C44 1.275(3)
N4 C45 1.427(3)
C1 C2 1.519(3)
C1 C3 1.526(3)
C1 H1 1.0000
C2 H2A 0.9800
C2 H2B 0.9800
C2 H2C 0.9800
C3 H3A 0.9800
C3 H3B 0.9800
C3 H3C 0.9800
C4 C5 1.521(3)
C4 C6 1.541(3)
C4 H4 1.0000
C5 H5A 0.9800
C5 H5B 0.9800
C5 H5C 0.9800
C6 H6A 0.9800
C6 H6B 0.9800
C6 H6C 0.9800
C7 C8 1.400(2)
C7 C13 1.417(3)
C8 C9 1.390(3)
C8 H8 0.9500
C9 C11 1.400(3)
C9 C10 1.514(3)
C10 H10A 0.9800
C10 H10B 0.9800
C10 H10C 0.9800
C11 C12 1.382(3)
C11 H11 0.9500
C12 C13 1.404(2)
C12 H12 0.9500
C14 C15 1.413(2)
C14 C20 1.414(3)
C15 C16 1.383(3)
C15 H15 0.9500
C16 C17 1.391(3)
C16 H16 0.9500
C17 C19 1.390(3)
C17 C18 1.510(3)
C18 H18A 0.9800
C18 H18B 0.9800
C18 H18C 0.9800
C19 C20 1.401(3)
C19 H19 0.9500
C21 C22 1.524(3)
C21 C23 1.536(3)
C21 H21 1.0000
C22 H22A 0.9800
C22 H22B 0.9800
C22 H22C 0.9800
C23 H23A 0.9800
C23 H23B 0.9800
C23 H23C 0.9800
C24 C26 1.529(3)
C24 C25 1.533(3)
C24 H24 1.0000
C25 H25A 0.9800
C25 H25B 0.9800
C25 H25C 0.9800
C26 H26A 0.9800
C26 H26B 0.9800
C26 H26C 0.9800
C27 C28 1.422(3)
C27 C32 1.422(3)
C28 C29 1.392(3)
C28 C33 1.514(3)
C29 C30 1.380(3)
C29 H29 0.9500
C30 C31 1.382(3)
C30 H30 0.9500
C31 C32 1.391(3)
C31 H31 0.9500
C32 C36 1.524(3)
C33 C35 1.527(3)
C33 C34 1.532(3)
C33 H33 1.0000
C34 H34A 0.9800
C34 H34B 0.9800
C34 H34C 0.9800
C35 H35A 0.9800
C35 H35B 0.9800
C35 H35C 0.9800
C36 C38B 1.428(11)
C36 C37A 1.483(5)
C36 C38A 1.523(4)
C36 C37B 1.639(12)
C36 H36 1.0000
C37A H37A 0.9800
C37A H37B 0.9800
C37A H37C 0.9800
C38A H38A 0.9800
C38A H38B 0.9800
C38A H38C 0.9800
C37B H37D 0.9800
C37B H37E 0.9800
C37B H37F 0.9800
C38B H38D 0.9800
C38B H38E 0.9800
C38B H38F 0.9800
C39 C40 1.408(3)
C40 C41 1.372(3)
C40 H40 0.9500
C41 C42 1.389(3)
C41 H41 0.9500
C42 C43 1.385(3)
C42 H42 0.9500
C43 C44 1.469(3)
C44 H44 0.9500
C45 C50 1.400(3)
C45 C46 1.400(3)
C46 C47 1.394(4)
C46 C51 1.505(4)
C47 C48 1.380(4)
C47 H47 0.9500
C48 C49 1.373(4)
C48 H48 0.9500
C49 C50 1.390(3)
C49 H49 0.9500
C50 C52 1.504(3)
C51 H51A 0.9800
C51 H51B 0.9800
C51 H51C 0.9800
C52 H52A 0.9800
C52 H52B 0.9800
C52 H52C 0.9800
C61 C62 1.466(8)
C61 H61A 0.9800
C61 H61B 0.9800
C61 H61C 0.9800
C62 C63 1.349(10)
C62 H62A 0.9900
C62 H62B 0.9900
C63 C64 1.259(9)
C63 H63A 0.9900
C63 H63B 0.9900
C64 C65 1.515(9)
C64 H64A 0.9900
C64 H64B 0.9900
C65 H65A 0.9800
C65 H65B 0.9800
C65 H65C 0.9800

loop_
_geom_torsion_atom_site_label_1
_geom_torsion_atom_site_label_2
_geom_torsion_atom_site_label_3
_geom_torsion_atom_site_label_4
_geom_torsion
N2 Sc1 P1 C7 -65.57(7)
N1 Sc1 P1 C7 33.12(7)
C39 Sc1 P1 C7 172.44(8)
N3 Sc1 P1 C7 136.70(7)
P2 Sc1 P1 C7 48.12(7)
N2 Sc1 P1 C4 46.47(8)
N1 Sc1 P1 C4 145.15(8)
C39 Sc1 P1 C4 -75.53(9)
N3 Sc1 P1 C4 -111.27(8)
P2 Sc1 P1 C4 160.15(7)
N2 Sc1 P1 C1 -175.66(9)
N1 Sc1 P1 C1 -76.98(9)
C39 Sc1 P1 C1 62.34(9)
N3 Sc1 P1 C1 26.60(9)
P2 Sc1 P1 C1 -61.98(8)
N2 Sc1 P2 C20 124.60(7)
N1 Sc1 P2 C20 27.37(7)
C39 Sc1 P2 C20 -110.17(8)
N3 Sc1 P2 C20 -81.31(7)
P1 Sc1 P2 C20 12.33(7)
N2 Sc1 P2 C21 13.81(9)
N1 Sc1 P2 C21 -83.42(9)
C39 Sc1 P2 C21 139.04(9)
N3 Sc1 P2 C21 167.90(9)
P1 Sc1 P2 C21 -98.46(8)
N2 Sc1 P2 C24 -123.93(10)
N1 Sc1 P2 C24 138.84(10)
C39 Sc1 P2 C24 1.30(10)
N3 Sc1 P2 C24 30.17(10)
P1 Sc1 P2 C24 123.80(9)
N2 Sc1 N1 C14 -132.41(14)
C39 Sc1 N1 C14 54.94(18)
N3 Sc1 N1 C14 41.70(15)
P1 Sc1 N1 C14 135.32(14)
P2 Sc1 N1 C14 -35.29(13)
N2 Sc1 N1 C13 49.93(14)
C39 Sc1 N1 C13 -122.73(14)
N3 Sc1 N1 C13 -135.97(13)
P1 Sc1 N1 C13 -42.35(12)
P2 Sc1 N1 C13 147.04(14)
N1 Sc1 N2 C27 -149.7(3)
C39 Sc1 N2 C27 24.7(3)
N3 Sc1 N2 C27 43.5(4)
P1 Sc1 N2 C27 -76.8(3)
P2 Sc1 N2 C27 137.1(3)
N2 Sc1 N3 C43 129.3(5)
N1 Sc1 N3 C43 -37.2(5)
C39 Sc1 N3 C43 157.8(6)
P1 Sc1 N3 C43 -111.0(5)
P2 Sc1 N3 C43 31.9(5)
N2 Sc1 N3 C39 -28.5(2)
N1 Sc1 N3 C39 164.97(11)
P1 Sc1 N3 C39 91.18(11)
P2 Sc1 N3 C39 -125.97(11)
C7 P1 C1 C2 -68.90(16)
C4 P1 C1 C2 178.69(14)
Sc1 P1 C1 C2 34.65(17)
C7 P1 C1 C3 57.37(18)
C4 P1 C1 C3 -55.05(17)
Sc1 P1 C1 C3 160.92(13)
C7 P1 C4 C5 66.38(15)
C1 P1 C4 C5 177.45(13)
Sc1 P1 C4 C5 -38.02(15)
C7 P1 C4 C6 -172.82(15)
C1 P1 C4 C6 -61.75(16)
Sc1 P1 C4 C6 82.78(16)
C4 P1 C7 C8 23.57(18)
C1 P1 C7 C8 -86.65(17)
Sc1 P1 C7 C8 148.12(15)
C4 P1 C7 C13 -153.58(14)
C1 P1 C7 C13 96.19(15)
Sc1 P1 C7 C13 -29.03(13)
C13 C7 C8 C9 0.3(3)
P1 C7 C8 C9 -176.75(15)
C7 C8 C9 C11 -0.3(3)
C7 C8 C9 C10 178.73(19)
C8 C9 C11 C12 -0.5(3)
C10 C9 C11 C12 -179.5(2)
C9 C11 C12 C13 1.3(3)
C11 C12 C13 N1 173.75(18)
C11 C12 C13 C7 -1.3(3)
C14 N1 C13 C12 45.7(2)
Sc1 N1 C13 C12 -136.49(15)
C14 N1 C13 C7 -139.30(17)
Sc1 N1 C13 C7 38.5(2)
C8 C7 C13 C12 0.5(3)
P1 C7 C13 C12 177.81(14)
C8 C7 C13 N1 -174.67(16)
P1 C7 C13 N1 2.6(2)
C13 N1 C14 C15 32.8(3)
Sc1 N1 C14 C15 -144.79(15)
C13 N1 C14 C20 -151.64(17)
Sc1 N1 C14 C20 30.7(2)
N1 C14 C15 C16 173.17(17)
C20 C14 C15 C16 -2.4(3)
C14 C15 C16 C17 0.8(3)
C15 C16 C17 C19 0.8(3)
C15 C16 C17 C18 179.49(19)
C16 C17 C19 C20 -0.7(3)
C18 C17 C19 C20 -179.41(18)
C17 C19 C20 C14 -1.0(3)
C17 C19 C20 P2 -178.73(15)
N1 C14 C20 C19 -173.28(16)
C15 C14 C20 C19 2.5(3)
N1 C14 C20 P2 4.6(2)
C15 C14 C20 P2 -179.58(13)
C21 P2 C20 C19 -85.34(18)
C24 P2 C20 C19 26.93(19)
Sc1 P2 C20 C19 152.38(15)
C21 P2 C20 C14 96.84(15)
C24 P2 C20 C14 -150.89(14)
Sc1 P2 C20 C14 -25.44(14)
C20 P2 C21 C22 -48.05(17)
C24 P2 C21 C22 -159.25(15)
Sc1 P2 C21 C22 57.13(16)
C20 P2 C21 C23 -171.90(16)
C24 P2 C21 C23 76.90(18)
Sc1 P2 C21 C23 -66.72(18)
C20 P2 C24 C26 -85.56(19)
C21 P2 C24 C26 25.8(2)
Sc1 P2 C24 C26 168.09(15)
C20 P2 C24 C25 148.54(17)
C21 P2 C24 C25 -100.08(18)
Sc1 P2 C24 C25 42.2(2)
Sc1 N2 C27 C28 -22.2(4)
Sc1 N2 C27 C32 155.8(2)
N2 C27 C28 C29 174.62(18)
C32 C27 C28 C29 -3.4(3)
N2 C27 C28 C33 -6.0(3)
C32 C27 C28 C33 176.01(18)
C27 C28 C29 C30 1.1(3)
C33 C28 C29 C30 -178.3(2)
C28 C29 C30 C31 1.2(3)
C29 C30 C31 C32 -1.1(3)
C30 C31 C32 C27 -1.3(3)
C30 C31 C32 C36 177.4(2)
N2 C27 C32 C31 -174.46(18)
C28 C27 C32 C31 3.5(3)
N2 C27 C32 C36 6.9(3)
C28 C27 C32 C36 -175.13(18)
C29 C28 C33 C35 102.3(2)
C27 C28 C33 C35 -77.1(2)
C29 C28 C33 C34 -23.5(3)
C27 C28 C33 C34 157.1(2)
C31 C32 C36 C38B 86.4(6)
C27 C32 C36 C38B -94.9(6)
C31 C32 C36 C37A -80.9(3)
C27 C32 C36 C37A 97.8(3)
C31 C32 C36 C38A 51.0(3)
C27 C32 C36 C38A -130.4(3)
C31 C32 C36 C37B -34.3(5)
C27 C32 C36 C37B 144.4(5)
C43 N3 C39 C40 1.0(3)
Sc1 N3 C39 C40 174.5(2)
C43 N3 C39 Sc1 -173.52(17)
N2 Sc1 C39 N3 166.03(10)
N1 Sc1 C39 N3 -22.41(16)
P1 Sc1 C39 N3 -93.66(10)
P2 Sc1 C39 N3 55.72(11)
N2 Sc1 C39 C40 9.6(8)
N1 Sc1 C39 C40 -178.9(7)
N3 Sc1 C39 C40 -156.5(8)
P1 Sc1 C39 C40 109.9(8)
P2 Sc1 C39 C40 -100.8(8)
N3 C39 C40 C41 -1.4(3)
Sc1 C39 C40 C41 153.0(7)
C39 C40 C41 C42 1.0(3)
C40 C41 C42 C43 -0.1(3)
C39 N3 C43 C42 -0.2(3)
Sc1 N3 C43 C42 -155.2(4)
C39 N3 C43 C44 177.92(17)
Sc1 N3 C43 C44 22.9(6)
C41 C42 C43 N3 -0.3(3)
C41 C42 C43 C44 -178.24(19)
C45 N4 C44 C43 179.17(18)
N3 C43 C44 N4 -175.70(18)
C42 C43 C44 N4 2.3(3)
C44 N4 C45 C50 60.5(3)
C44 N4 C45 C46 -124.2(2)
C50 C45 C46 C47 -1.6(3)
N4 C45 C46 C47 -177.0(2)
C50 C45 C46 C51 179.1(2)
N4 C45 C46 C51 3.6(3)
C45 C46 C47 C48 0.4(4)
C51 C46 C47 C48 179.8(3)
C46 C47 C48 C49 0.7(4)
C47 C48 C49 C50 -0.6(4)
C48 C49 C50 C45 -0.5(3)
C48 C49 C50 C52 177.4(2)
C46 C45 C50 C49 1.6(3)
N4 C45 C50 C49 176.8(2)
C46 C45 C50 C52 -176.2(2)
N4 C45 C50 C52 -1.1(3)
C61 C62 C63 C64 -126.4(19)
C62 C63 C64 C65 174.1(14)
